data_4309176
loop_
_publ_author_name
'Md. Badruz Zaman'
'Konstantin Udachin'
'John A. Ripmeester'
'Mark D. Smith'
'Hans-Conrad zur Loye'

_publ_section_title
;
Synthesis and Characterization of Diverse Coordination Polymers. Linear and
Zigzag Chains Involving Their Structural Transformation via Intermolecular
Hydrogen-Bonded, Interpenetrating Ladders Polycatenane, and
Noninterpenetrating Square Grid from Long, Rigid N,N'-Bidentate Ligands:
1,4-Bis[(x-pyridyl)ethynyl]benzene (x= 3 and 4)
;
_journal_name_full 'Inorganic Chemistry'
_journal_page_first 5047
_journal_page_last 5059
_journal_paper_doi 10.1021/ic050080d
_journal_volume 44
_journal_year 2005
_chemical_formula_sum 'C32 H18 Cl4 Cu F12 N2 O4'
_chemical_formula_weight 927.82
_chemical_name_systematic
; 
 ? 
;
_space_group_IT_number 15
_symmetry_cell_setting monoclinic
_symmetry_space_group_name_Hall '-C 2yc'
_symmetry_space_group_name_H-M 'C 1 2/c 1'
_atom_sites_solution_hydrogens geom
_atom_sites_solution_primary direct
_atom_sites_solution_secondary difmap
_audit_creation_method SHELXL-97
_cell_angle_alpha 90.00
_cell_angle_beta 93.4470(10)
_cell_angle_gamma 90.00
_cell_formula_units_Z 4
_cell_length_a 18.8283(10)
_cell_length_b 14.6711(8)
_cell_length_c 13.4266(7)
_cell_measurement_temperature 173(2)
_cell_volume 3702.1(3)
_computing_structure_refinement 'SHELXL-97 (Sheldrick, 1997)'
_computing_structure_solution 'SHELXS-97 (Sheldrick, 1990)'
_diffrn_ambient_temperature 173(2)
_diffrn_measured_fraction_theta_full 0.999
_diffrn_measured_fraction_theta_max 0.999
_diffrn_radiation_monochromator graphite
_diffrn_radiation_source 'fine-focus sealed tube'
_diffrn_radiation_type MoK\a
_diffrn_radiation_wavelength 0.71070
_diffrn_reflns_av_R_equivalents 0.0248
_diffrn_reflns_av_sigmaI/netI 0.0167
_diffrn_reflns_limit_h_max 25
_diffrn_reflns_limit_h_min -25
_diffrn_reflns_limit_k_max 19
_diffrn_reflns_limit_k_min -19
_diffrn_reflns_limit_l_max 18
_diffrn_reflns_limit_l_min -18
_diffrn_reflns_number 21775
_diffrn_reflns_theta_full 28.73
_diffrn_reflns_theta_max 28.73
_diffrn_reflns_theta_min 1.76
_exptl_absorpt_coefficient_mu 0.979
_exptl_absorpt_correction_type empirical
_exptl_absorpt_process_details sadabs
_exptl_crystal_density_diffrn 1.665
_exptl_crystal_density_method 'not measured'
_exptl_crystal_F_000 1844
_exptl_crystal_size_max 0.4
_exptl_crystal_size_mid 0.3
_exptl_crystal_size_min 0.15
_refine_diff_density_max 0.655
_refine_diff_density_min -0.766
_refine_diff_density_rms 0.079
_refine_ls_extinction_method none
_refine_ls_goodness_of_fit_ref 1.033
_refine_ls_hydrogen_treatment mixed
_refine_ls_matrix_type full
_refine_ls_number_parameters 313
_refine_ls_number_reflns 4792
_refine_ls_number_restraints 120
_refine_ls_restrained_S_all 1.074
_refine_ls_R_factor_all 0.0603
_refine_ls_R_factor_gt 0.0490
_refine_ls_shift/su_max 0.003
_refine_ls_shift/su_mean 0.000
_refine_ls_structure_factor_coef Fsqd
_refine_ls_weighting_details 'calc w=1/[\s^2^(Fo^2^)+(0.0951P)^2^+4.5806P] where P=(Fo^2^+2Fc^2^)/3'
_refine_ls_weighting_scheme calc
_refine_ls_wR_factor_gt 0.1446
_refine_ls_wR_factor_ref 0.1560
_reflns_number_gt 3854
_reflns_number_total 4792
_reflns_threshold_expression >2sigma(I)
_cod_data_source_file ic050080dsi20050119_032607_4.cif
_cod_data_source_block compound-4_zam96
_cod_database_code 4309176

loop_
_symmetry_equiv_pos_as_xyz
'x, y, z'
'-x, y, -z+1/2'
'x+1/2, y+1/2, z'
'-x+1/2, y+1/2, -z+1/2'
'-x, -y, -z'
'x, -y, z-1/2'
'-x+1/2, -y+1/2, -z'
'x+1/2, -y+1/2, z-1/2'

loop_
_atom_site_label
_atom_site_type_symbol
_atom_site_fract_x
_atom_site_fract_y
_atom_site_fract_z
_atom_site_U_iso_or_equiv
_atom_site_adp_type
_atom_site_occupancy
_atom_site_symmetry_multiplicity
_atom_site_calc_flag
_atom_site_refinement_flags
_atom_site_disorder_assembly
_atom_site_disorder_group
C16 C 0.3362(3) 0.1665(3) 0.3104(3) 0.0661(15) Uani 0.73 1 d PD A 6
H16A H 0.2941 0.1859 0.2680 0.079 Uiso 0.73 1 calc PR A 6
H16B H 0.3792 0.1870 0.2778 0.079 Uiso 0.73 1 calc PR A 6
Cl2 Cl 0.33396(10) 0.21893(12) 0.42744(12) 0.0741(4) Uani 0.73 1 d PD A 6
Cl1 Cl 0.33696(12) 0.04778(12) 0.31854(13) 0.0838(6) Uani 0.73 1 d PD A 6
Cl1A Cl 0.3645(12) 0.2494(13) 0.355(2) 0.0838(6) Uani 0.06 1 d PD B 7
C16A C 0.340(2) 0.1339(16) 0.348(4) 0.0661(15) Uani 0.06 1 d PD B 7
H16C H 0.3794 0.0977 0.3224 0.079 Uiso 0.06 1 calc PR B 7
H16D H 0.3312 0.1110 0.4158 0.079 Uiso 0.06 1 calc PR B 7
Cl2A Cl 0.2632(10) 0.1211(13) 0.2695(14) 0.0741(4) Uani 0.06 1 d PD B 7
C16B C 0.3078(14) 0.1513(7) 0.3116(15) 0.0661(15) Uani 0.16 1 d PD C 8
H16E H 0.2552 0.1519 0.3107 0.079 Uiso 0.16 1 calc PR C 8
H16F H 0.3220 0.1615 0.2426 0.079 Uiso 0.16 1 calc PR C 8
Cl1B Cl 0.3425(6) 0.2383(6) 0.3898(9) 0.0838(6) Uani 0.16 1 d PD C 8
Cl2B Cl 0.3401(6) 0.0456(6) 0.3551(6) 0.0741(4) Uani 0.16 1 d PD C 8
C16C C 0.321(4) 0.172(3) 0.376(5) 0.0661(15) Uani 0.06 1 d PD D 9
H16G H 0.3714 0.1603 0.3996 0.079 Uiso 0.06 1 calc PR D 9
H16H H 0.2926 0.1727 0.4355 0.079 Uiso 0.06 1 calc PR D 9
Cl1C Cl 0.3162(13) 0.2796(11) 0.3194(17) 0.0838(6) Uani 0.06 1 d PD D 9
Cl2C Cl 0.2930(12) 0.0862(11) 0.3008(14) 0.0741(4) Uani 0.06 1 d PD D 9
C15 C 0.3676(9) 0.1935(10) -0.2768(14) 0.0503(15) Uani 0.09 1 d PD E 1
F4 F 0.3546(15) 0.1094(12) -0.3069(11) 0.0742(11) Uani 0.09 1 d PD E 1
F5 F 0.4339(11) 0.2117(18) -0.2960(14) 0.0760(10) Uani 0.09 1 d PD E 1
F6 F 0.3269(15) 0.2474(17) -0.3340(8) 0.0903(15) Uani 0.09 1 d PD E 1
C15A C 0.3783(3) 0.2038(3) -0.2759(6) 0.0503(15) Uani 0.69 1 d PD E 2
F4A F 0.4144(2) 0.1292(3) -0.2950(3) 0.0742(11) Uani 0.69 1 d PD E 2
F5A F 0.4201(2) 0.2722(2) -0.2947(3) 0.0760(10) Uani 0.69 1 d PD E 2
F6A F 0.3230(2) 0.2104(4) -0.3403(2) 0.0903(15) Uani 0.69 1 d PD E 2
C15B C 0.3676(10) 0.1793(17) -0.270(2) 0.0503(15) Uani 0.22 1 d PD E 3
F4B F 0.4283(7) 0.1371(11) -0.2825(9) 0.0742(11) Uani 0.22 1 d PD E 3
F5B F 0.3744(8) 0.2587(7) -0.3260(6) 0.0760(10) Uani 0.22 1 d PD E 3
F6B F 0.3174(6) 0.1347(9) -0.3173(6) 0.0903(15) Uani 0.22 1 d PD E 3
F1 F 0.42983(13) 0.05524(17) 0.1224(2) 0.0847(7) Uani 1 1 d . F 4
F2 F 0.47462(12) 0.18674(18) 0.14674(15) 0.0759(7) Uani 1 1 d . F 4
F3 F 0.50970(10) 0.10145(18) 0.02987(16) 0.0728(6) Uani 1 1 d . F 4
Cu1 Cu 0.2500 0.2500 0.0000 0.03212(14) Uani 1 2 d S . .
O1 O 0.34300(9) 0.19991(12) 0.05530(12) 0.0374(4) Uani 1 1 d . . .
O2 O 0.29866(11) 0.24802(13) -0.15405(14) 0.0434(4) Uani 1 1 d . E .
N1 N 0.21432(10) 0.12346(14) -0.02812(14) 0.0340(4) Uani 1 1 d . . .
C1 C 0.22815(13) 0.05379(17) 0.03581(17) 0.0370(5) Uani 1 1 d . . .
H1 H 0.2549 0.0654 0.0967 0.044 Uiso 1 1 calc R . .
C2 C 0.20460(15) -0.03368(19) 0.01550(19) 0.0423(6) Uani 1 1 d . . .
H2 H 0.2149 -0.0813 0.0621 0.051 Uiso 1 1 calc R . .
C3 C 0.16584(15) -0.05154(19) -0.07320(19) 0.0422(6) Uani 1 1 d . . .
H3 H 0.1493 -0.1114 -0.0883 0.051 Uiso 1 1 calc R . .
C4 C 0.15132(13) 0.02012(18) -0.14055(17) 0.0364(5) Uani 1 1 d . . .
C5 C 0.17684(13) 0.10640(17) -0.11409(16) 0.0351(5) Uani 1 1 d . . .
H5 H 0.1672 0.1555 -0.1591 0.042 Uiso 1 1 calc R . .
C6 C 0.11135(14) 0.00886(18) -0.23385(18) 0.0398(5) Uani 1 1 d . . .
C7 C 0.07755(14) 0.00427(18) -0.31204(18) 0.0395(5) Uani 1 1 d . . .
C8 C 0.03769(13) 0.00181(18) -0.40674(17) 0.0368(5) Uani 1 1 d . . .
C9 C 0.01368(14) 0.08270(18) -0.45235(18) 0.0406(5) Uani 1 1 d . . .
H9 H 0.0232 0.1393 -0.4199 0.049 Uiso 1 1 calc R . .
C10 C 0.02383(14) -0.08111(18) -0.45562(18) 0.0400(5) Uani 1 1 d . . .
H10 H 0.0402 -0.1365 -0.4256 0.048 Uiso 1 1 calc R . .
C11 C 0.39349(13) 0.16943(16) 0.00791(18) 0.0341(5) Uani 1 1 d . E .
C12 C 0.40281(14) 0.16829(19) -0.09354(19) 0.0400(5) Uani 1 1 d . E .
H12 H 0.4404(18) 0.142(2) -0.116(2) 0.047(9) Uiso 1 1 d . . .
C13 C 0.35455(14) 0.20630(17) -0.16584(18) 0.0385(5) Uani 1 1 d D . .
C14 C 0.45287(15) 0.1269(2) 0.0767(2) 0.0479(6) Uani 1 1 d . . .

loop_
_atom_site_aniso_label
_atom_site_aniso_U_11
_atom_site_aniso_U_22
_atom_site_aniso_U_33
_atom_site_aniso_U_23
_atom_site_aniso_U_13
_atom_site_aniso_U_12
C16 0.067(3) 0.089(3) 0.042(2) -0.006(2) -0.001(2) 0.016(3)
Cl2 0.0842(10) 0.0713(8) 0.0666(8) -0.0119(6) 0.0039(7) 0.0081(7)
Cl1 0.0884(10) 0.0754(9) 0.0900(12) -0.0274(9) 0.0257(11) -0.0064(8)
Cl1A 0.0884(10) 0.0754(9) 0.0900(12) -0.0274(9) 0.0257(11) -0.0064(8)
C16A 0.067(3) 0.089(3) 0.042(2) -0.006(2) -0.001(2) 0.016(3)
Cl2A 0.0842(10) 0.0713(8) 0.0666(8) -0.0119(6) 0.0039(7) 0.0081(7)
C16B 0.067(3) 0.089(3) 0.042(2) -0.006(2) -0.001(2) 0.016(3)
Cl1B 0.0884(10) 0.0754(9) 0.0900(12) -0.0274(9) 0.0257(11) -0.0064(8)
Cl2B 0.0842(10) 0.0713(8) 0.0666(8) -0.0119(6) 0.0039(7) 0.0081(7)
C16C 0.067(3) 0.089(3) 0.042(2) -0.006(2) -0.001(2) 0.016(3)
Cl1C 0.0884(10) 0.0754(9) 0.0900(12) -0.0274(9) 0.0257(11) -0.0064(8)
Cl2C 0.0842(10) 0.0713(8) 0.0666(8) -0.0119(6) 0.0039(7) 0.0081(7)
C15 0.063(3) 0.053(4) 0.0345(17) 0.004(3) 0.0041(18) 0.008(2)
F4 0.109(3) 0.0736(18) 0.0420(14) -0.0061(12) 0.0164(17) 0.028(2)
F5 0.102(3) 0.0693(19) 0.0595(18) 0.0180(16) 0.0249(18) -0.007(2)
F6 0.0755(19) 0.164(4) 0.0298(12) -0.0122(19) -0.0076(12) 0.019(3)
C15A 0.063(3) 0.053(4) 0.0345(17) 0.004(3) 0.0041(18) 0.008(2)
F4A 0.109(3) 0.0736(18) 0.0420(14) -0.0061(12) 0.0164(17) 0.028(2)
F5A 0.102(3) 0.0693(19) 0.0595(18) 0.0180(16) 0.0249(18) -0.007(2)
F6A 0.0755(19) 0.164(4) 0.0298(12) -0.0122(19) -0.0076(12) 0.019(3)
C15B 0.063(3) 0.053(4) 0.0345(17) 0.004(3) 0.0041(18) 0.008(2)
F4B 0.109(3) 0.0736(18) 0.0420(14) -0.0061(12) 0.0164(17) 0.028(2)
F5B 0.102(3) 0.0693(19) 0.0595(18) 0.0180(16) 0.0249(18) -0.007(2)
F6B 0.0755(19) 0.164(4) 0.0298(12) -0.0122(19) -0.0076(12) 0.019(3)
F1 0.0764(15) 0.0787(15) 0.0982(16) 0.0492(13) -0.0007(12) 0.0157(12)
F2 0.0650(12) 0.1027(17) 0.0555(11) -0.0183(11) -0.0323(9) 0.0141(12)
F3 0.0463(10) 0.1070(18) 0.0641(12) 0.0015(12) -0.0038(9) 0.0298(11)
Cu1 0.0310(2) 0.0369(2) 0.0272(2) -0.00344(14) -0.00824(14) 0.00186(15)
O1 0.0357(9) 0.0449(10) 0.0304(8) -0.0037(7) -0.0063(6) 0.0039(7)
O2 0.0438(10) 0.0509(11) 0.0346(9) 0.0008(7) -0.0046(8) 0.0070(8)
N1 0.0342(10) 0.0396(10) 0.0270(8) -0.0024(7) -0.0071(7) 0.0009(8)
C1 0.0380(12) 0.0452(13) 0.0266(10) -0.0009(9) -0.0082(9) 0.0002(10)
C2 0.0480(14) 0.0426(13) 0.0346(11) 0.0031(10) -0.0105(10) -0.0001(11)
C3 0.0472(14) 0.0416(13) 0.0365(12) -0.0048(10) -0.0095(10) -0.0020(11)
C4 0.0350(11) 0.0437(13) 0.0295(10) -0.0056(9) -0.0066(8) 0.0001(10)
C5 0.0377(12) 0.0392(12) 0.0271(10) -0.0008(8) -0.0086(8) 0.0019(9)
C6 0.0415(13) 0.0447(13) 0.0320(11) -0.0048(10) -0.0072(9) -0.0008(10)
C7 0.0423(13) 0.0433(13) 0.0318(11) -0.0045(9) -0.0064(9) -0.0022(10)
C8 0.0382(12) 0.0427(13) 0.0282(10) -0.0059(9) -0.0077(9) -0.0028(10)
C9 0.0474(14) 0.0378(12) 0.0351(11) -0.0077(9) -0.0112(10) -0.0023(10)
C10 0.0471(14) 0.0371(12) 0.0342(11) -0.0017(9) -0.0106(10) -0.0009(10)
C11 0.0343(11) 0.0307(10) 0.0364(11) -0.0010(8) -0.0064(9) -0.0028(9)
C12 0.0379(13) 0.0446(13) 0.0373(12) -0.0019(10) -0.0008(10) 0.0047(10)
C13 0.0438(13) 0.0385(12) 0.0328(11) -0.0039(9) -0.0002(9) -0.0025(10)
C14 0.0428(14) 0.0547(16) 0.0450(14) 0.0048(12) -0.0064(11) 0.0069(12)

loop_
_atom_type_symbol
_atom_type_description
_atom_type_scat_dispersion_real
_atom_type_scat_dispersion_imag
_atom_type_scat_source
C C 0.0033 0.0016 'International Tables Vol C Tables 4.2.6.8 and 6.1.1.4'
H H 0.0000 0.0000 'International Tables Vol C Tables 4.2.6.8 and 6.1.1.4'
N N 0.0061 0.0033 'International Tables Vol C Tables 4.2.6.8 and 6.1.1.4'
F F 0.0171 0.0103 'International Tables Vol C Tables 4.2.6.8 and 6.1.1.4'
O O 0.0106 0.0060 'International Tables Vol C Tables 4.2.6.8 and 6.1.1.4'
Cl Cl 0.1484 0.1585 'International Tables Vol C Tables 4.2.6.8 and 6.1.1.4'
Cu Cu 0.3201 1.2651 'International Tables Vol C Tables 4.2.6.8 and 6.1.1.4'

loop_
_geom_angle_atom_site_label_1
_geom_angle_atom_site_label_2
_geom_angle_atom_site_label_3
_geom_angle
_geom_angle_site_symmetry_1
_geom_angle_site_symmetry_3
_geom_angle_publ_flag
Cl1 C16 Cl2 112.5(3) . . ?
Cl2A C16A Cl1A 109.8(9) . . ?
Cl2B C16B Cl1B 109.5(8) . . ?
Cl2C C16C Cl1C 114(3) . . ?
F6 C15 F5 106.9(10) . . ?
F6 C15 F4 107.0(10) . . ?
F5 C15 F4 106.9(10) . . ?
F6 C15 C13 111.8(9) . . ?
F5 C15 C13 112.0(9) . . ?
F4 C15 C13 112.0(9) . . ?
F5A C15A F6A 106.1(5) . . ?
F5A C15A F4A 106.0(4) . . ?
F6A C15A F4A 109.2(6) . . ?
F5A C15A C13 111.8(5) . . ?
F6A C15A C13 111.0(4) . . ?
F4A C15A C13 112.4(4) . . ?
F6B C15B F4B 108.6(19) . . ?
F6B C15B F5B 105(2) . . ?
F4B C15B F5B 102.6(15) . . ?
F6B C15B C13 116.0(15) . . ?
F4B C15B C13 116(2) . . ?
F5B C15B C13 107.9(17) . . ?
O1 Cu1 O1 180.00(11) 7 . ?
O1 Cu1 N1 90.32(8) 7 7 ?
O1 Cu1 N1 89.68(8) . 7 ?
O1 Cu1 N1 89.68(8) 7 . ?
O1 Cu1 N1 90.32(8) . . ?
N1 Cu1 N1 180.0 7 . ?
O1 Cu1 O2 86.70(7) 7 7 ?
O1 Cu1 O2 93.30(7) . 7 ?
N1 Cu1 O2 88.06(7) 7 7 ?
N1 Cu1 O2 91.94(7) . 7 ?
O1 Cu1 O2 93.30(7) 7 . ?
O1 Cu1 O2 86.70(7) . . ?
N1 Cu1 O2 91.94(7) 7 . ?
N1 Cu1 O2 88.06(7) . . ?
O2 Cu1 O2 180.00(9) 7 . ?
C11 O1 Cu1 127.90(15) . . ?
C13 O2 Cu1 120.47(16) . . ?
C5 N1 C1 118.5(2) . . ?
C5 N1 Cu1 119.27(16) . . ?
C1 N1 Cu1 122.17(15) . . ?
N1 C1 C2 122.1(2) . . ?
C1 C2 C3 119.5(2) . . ?
C2 C3 C4 119.0(2) . . ?
C5 C4 C3 117.8(2) . . ?
C5 C4 C6 118.9(2) . . ?
C3 C4 C6 123.3(2) . . ?
N1 C5 C4 123.0(2) . . ?
C7 C6 C4 176.6(3) . . ?
C6 C7 C8 178.1(3) . . ?
C9 C8 C10 119.1(2) . . ?
C9 C8 C7 120.3(2) . . ?
C10 C8 C7 120.6(2) . . ?
C10 C9 C8 120.7(2) 5_554 . ?
C9 C10 C8 120.2(2) 5_554 . ?
O1 C11 C12 130.3(2) . . ?
O1 C11 C14 112.6(2) . . ?
C12 C11 C14 117.1(2) . . ?
C11 C12 C13 124.1(2) . . ?
O2 C13 C12 128.9(2) . . ?
O2 C13 C15B 116.2(7) . . ?
C12 C13 C15B 114.1(7) . . ?
O2 C13 C15 111.8(6) . . ?
C12 C13 C15 119.2(6) . . ?
C15B C13 C15 8.4(12) . . ?
O2 C13 C15A 115.2(3) . . ?
C12 C13 C15A 115.6(3) . . ?
C15B C13 C15A 15.5(11) . . ?
C15 C13 C15A 9.2(7) . . ?
F1 C14 F3 107.3(3) . . ?
F1 C14 F2 107.2(3) . . ?
F3 C14 F2 107.3(3) . . ?
F1 C14 C11 111.1(2) . . ?
F3 C14 C11 114.0(2) . . ?
F2 C14 C11 109.7(2) . . ?

loop_
_geom_bond_atom_site_label_1
_geom_bond_atom_site_label_2
_geom_bond_distance
_geom_bond_site_symmetry_2
_geom_bond_publ_flag
C16 Cl1 1.745(5) . ?
C16 Cl2 1.753(4) . ?
Cl1A C16A 1.757(9) . ?
C16A Cl2A 1.751(9) . ?
C16B Cl2B 1.754(9) . ?
C16B Cl1B 1.754(9) . ?
C16C Cl2C 1.68(7) . ?
C16C Cl1C 1.752(9) . ?
C15 F6 1.316(9) . ?
C15 F5 1.317(9) . ?
C15 F4 1.318(9) . ?
C15 C13 1.536(18) . ?
C15A F5A 1.310(5) . ?
C15A F6A 1.317(7) . ?
C15A F4A 1.321(5) . ?
C15A C13 1.570(8) . ?
C15B F6B 1.28(3) . ?
C15B F4B 1.319(8) . ?
C15B F5B 1.39(3) . ?
C15B C13 1.49(3) . ?
F1 C14 1.305(4) . ?
F2 C14 1.333(4) . ?
F3 C14 1.327(4) . ?
Cu1 O1 2.0004(16) 7 ?
Cu1 O1 2.0004(16) . ?
Cu1 N1 2.003(2) 7 ?
Cu1 N1 2.003(2) . ?
Cu1 O2 2.312(2) 7 ?
Cu1 O2 2.312(2) . ?
O1 C11 1.257(3) . ?
O2 C13 1.236(3) . ?
N1 C5 1.340(3) . ?
N1 C1 1.350(3) . ?
C1 C2 1.380(4) . ?
C2 C3 1.384(3) . ?
C3 C4 1.403(4) . ?
C4 C5 1.392(3) . ?
C4 C6 1.432(3) . ?
C6 C7 1.196(3) . ?
C7 C8 1.438(3) . ?
C8 C9 1.398(4) . ?
C8 C10 1.399(3) . ?
C9 C10 1.386(3) 5_554 ?
C10 C9 1.386(3) 5_554 ?
C11 C12 1.384(3) . ?
C11 C14 1.539(3) . ?
C12 C13 1.405(3) . ?
